data_7031657
loop_
_publ_author_name
'Gallien, Anna K. E.'
'Schaniel, Dominik'
'Woike, Theo'
'Kl\"ufers, Peter'

_publ_section_title
;
 NO-binding in {Ru(NO)2}(8)-type [Ru(NO)2(PR3)2X]BF4 compounds.
;
_journal_issue 35
_journal_name_full 'Dalton transactions (Cambridge, England : 2003)'
_journal_page_first 13278
_journal_page_last 13292
_journal_paper_doi 10.1039/c4dt01506a
_journal_volume 43
_journal_year 2014
_chemical_formula_moiety 'C30 H54 I N2 O2 P2 Ru, B F4'
_chemical_formula_sum 'C30 H54 B F4 I N2 O2 P2 Ru'
_chemical_formula_weight 851.47
_chemical_name_common '[RuI(NO)2(PCyp3)2]BF4'
_space_group_IT_number 2
_symmetry_cell_setting triclinic
_symmetry_Int_Tables_number 2
_symmetry_space_group_name_Hall '-P 1'
_symmetry_space_group_name_H-M 'P -1'
_atom_sites_solution_hydrogens geom
_atom_sites_solution_primary direct
_atom_sites_solution_secondary difmap
_audit_block_code RuI(NO)2(PCyp3)2_BF4_qq069_gallien
_audit_creation_method 'form98_non/compatible with shelxl97-2'
_audit_update_record
;
29-January-2014
;
_cell_angle_alpha 105.9226(12)
_cell_angle_beta 90.8080(13)
_cell_angle_gamma 106.6948(13)
_cell_formula_units_Z 2
_cell_length_a 10.4351(3)
_cell_length_b 12.4604(4)
_cell_length_c 14.3846(4)
_cell_measurement_reflns_used 122
_cell_measurement_temperature 200(2)
_cell_measurement_theta_max 25.0675
_cell_measurement_theta_min 2.3030
_cell_volume 1714.00(9)
_computing_cell_refinement 'APEX2 v2012.4-3 (Bruker AXS)'
_computing_data_collection 'Bruker Instrument Service v3.0.21'
_computing_data_reduction 'SAINT V8.18C (Bruker AXS Inc., 2011)'
_computing_structure_refinement
;
Sheldrick, G. M. (2008).
<i>Acta Cryst.</i> A<b>64</b>, 112--122.
;
_computing_structure_solution 'SHELXS-97 (Sheldrick, 1990)'
_diffrn_ambient_temperature 200(2)
_diffrn_detector_area_resol_mean 10.4167
_diffrn_measured_fraction_theta_full 0.990
_diffrn_measured_fraction_theta_max 0.990
_diffrn_measurement_device 'fixed-chi three-circle diffractometer'
_diffrn_measurement_device_type 'Bruker D8Quest'
_diffrn_measurement_method 'mix of phi and omega scans'
_diffrn_radiation_collimation 'focusing mirrors'
_diffrn_radiation_monochromator 'focusing mirrors'
_diffrn_radiation_type 'Mo K\a'
_diffrn_radiation_wavelength 0.71073
_diffrn_reflns_av_R_equivalents 0.0272
_diffrn_reflns_av_sigmaI/netI 0.0254
_diffrn_reflns_limit_h_max 13
_diffrn_reflns_limit_h_min -13
_diffrn_reflns_limit_k_max 16
_diffrn_reflns_limit_k_min -16
_diffrn_reflns_limit_l_max 18
_diffrn_reflns_limit_l_min -18
_diffrn_reflns_number 31068
_diffrn_reflns_theta_full 27.50
_diffrn_reflns_theta_max 27.65
_diffrn_reflns_theta_min 2.40
_diffrn_source_current 1
_diffrn_source_power 50
_diffrn_source_type 'Bruker I\mS'
_diffrn_source_voltage 50
_exptl_absorpt_coefficient_mu 1.504
_exptl_absorpt_correction_T_max 0.5629
_exptl_absorpt_correction_T_min 0.5016
_exptl_absorpt_correction_type multi-scan
_exptl_absorpt_process_details 'SADABS V2008/1 (Bruker AXS Inc.)'
_exptl_crystal_colour brown
_exptl_crystal_density_diffrn 1.650
_exptl_crystal_density_method 'not measured'
_exptl_crystal_description block
_exptl_crystal_F_000 864
_exptl_crystal_size_max 0.226
_exptl_crystal_size_mid 0.146
_exptl_crystal_size_min 0.104
_refine_diff_density_max 2.543
_refine_diff_density_min -3.258
_refine_diff_density_rms 0.134
_refine_ls_extinction_method none
_refine_ls_goodness_of_fit_ref 1.050
_refine_ls_hydrogen_treatment constr
_refine_ls_matrix_type full
_refine_ls_number_parameters 408
_refine_ls_number_reflns 7837
_refine_ls_number_restraints 0
_refine_ls_restrained_S_all 1.050
_refine_ls_R_factor_all 0.0600
_refine_ls_R_factor_gt 0.0474
_refine_ls_shift/su_max 0.000
_refine_ls_shift/su_mean 0.000
_refine_ls_structure_factor_coef Fsqd
_refine_ls_weighting_details 'calc w=1/[\s^2^(Fo^2^)+(0.0443P)^2^+10.1411P] where P=(Fo^2^+2Fc^2^)/3'
_refine_ls_weighting_scheme calc
_refine_ls_wR_factor_gt 0.1136
_refine_ls_wR_factor_ref 0.1229
_reflns_number_gt 6560
_reflns_number_total 7837
_reflns_threshold_expression >2sigma(I)
_cod_data_source_file c4dt01506a2.cif
_cod_data_source_block qq069
_cod_depositor_comments 'Adding full bibliography for 7031650--7031662.cif.'
_cod_database_code 7031657

loop_
_symmetry_equiv_pos_as_xyz
'x, y, z'
'-x, -y, -z'

loop_
_atom_site_label
_atom_site_type_symbol
_atom_site_fract_x
_atom_site_fract_y
_atom_site_fract_z
_atom_site_U_iso_or_equiv
_atom_site_adp_type
_atom_site_occupancy
_atom_site_symmetry_multiplicity
_atom_site_calc_flag
_atom_site_refinement_flags
_atom_site_disorder_assembly
_atom_site_disorder_group
I1 I 0.30688(4) 0.45419(3) 0.43380(2) 0.04483(12) Uani 1 1 d . . .
Ru1 Ru 0.29351(3) 0.40719(3) 0.23642(2) 0.01816(9) Uani 1 1 d . . .
P1 P 0.29747(11) 0.61246(10) 0.26916(9) 0.0264(2) Uani 1 1 d . D .
P2 P 0.31724(10) 0.21774(9) 0.24024(8) 0.0188(2) Uani 1 1 d . . .
F1 F 0.7749(7) 0.6978(5) 0.0254(3) 0.0970(17) Uani 1 1 d . A .
F2 F 0.9363(7) 0.8131(7) 0.1317(7) 0.157(3) Uani 1 1 d . A .
F3 F 0.7328(8) 0.7886(6) 0.1713(5) 0.133(3) Uani 1 1 d . A .
F4A F 0.784(3) 0.627(2) 0.1481(16) 0.083(7) Uani 0.52(7) 1 d P A 1
F4B F 0.868(9) 0.650(2) 0.144(3) 0.149(19) Uani 0.48(7) 1 d P A 2
O1 O 0.4978(4) 0.4535(3) 0.1044(3) 0.0475(10) Uani 1 1 d . . .
O2 O 0.0305(4) 0.3060(3) 0.1241(3) 0.0414(9) Uani 1 1 d . . .
N1 N 0.4275(4) 0.4366(3) 0.1630(3) 0.0306(9) Uani 1 1 d . . .
N2 N 0.1253(4) 0.3453(3) 0.1788(3) 0.0265(8) Uani 1 1 d . . .
B1 B 0.8143(12) 0.7301(8) 0.1197(6) 0.069(2) Uani 1 1 d . . .
C1 C 0.1946(4) 0.1462(4) 0.3116(3) 0.0233(8) Uani 1 1 d . . .
H1 H 0.2240 0.1914 0.3814 0.028 Uiso 1 1 calc R . .
C2 C 0.1800(5) 0.0169(4) 0.3037(4) 0.0320(10) Uani 1 1 d . . .
H2A H 0.1635 -0.0321 0.2351 0.038 Uiso 1 1 calc R . .
H2B H 0.2608 0.0092 0.3348 0.038 Uiso 1 1 calc R . .
C3 C 0.0574(5) -0.0159(5) 0.3589(4) 0.0412(12) Uani 1 1 d . . .
H3A H 0.0138 -0.1016 0.3384 0.049 Uiso 1 1 calc R . .
H3B H 0.0836 0.0105 0.4298 0.049 Uiso 1 1 calc R . .
C4 C -0.0371(5) 0.0474(4) 0.3327(4) 0.0347(11) Uani 1 1 d . . .
H4A H -0.0776 0.0816 0.3910 0.042 Uiso 1 1 calc R . .
H4B H -0.1103 -0.0079 0.2831 0.042 Uiso 1 1 calc R . .
C5 C 0.0487(4) 0.1452(4) 0.2923(3) 0.0264(9) Uani 1 1 d . . .
H5A H 0.0235 0.1273 0.2219 0.032 Uiso 1 1 calc R . .
H5B H 0.0368 0.2218 0.3265 0.032 Uiso 1 1 calc R . .
C6 C 0.4822(4) 0.2399(4) 0.3034(3) 0.0280(9) Uani 1 1 d . . .
H6 H 0.4767 0.2749 0.3741 0.034 Uiso 1 1 calc R . .
C7 C 0.5254(5) 0.1294(5) 0.2948(5) 0.0461(14) Uani 1 1 d . . .
H7A H 0.4882 0.0919 0.3450 0.055 Uiso 1 1 calc R . .
H7B H 0.4937 0.0721 0.2299 0.055 Uiso 1 1 calc R . .
C8 C 0.6752(6) 0.1710(6) 0.3095(7) 0.068(2) Uani 1 1 d . . .
H8A H 0.7062 0.1719 0.3751 0.081 Uiso 1 1 calc R . .
H8B H 0.7120 0.1174 0.2610 0.081 Uiso 1 1 calc R . .
C9 C 0.7220(6) 0.2868(7) 0.2991(8) 0.083(3) Uani 1 1 d . . .
H9A H 0.7827 0.2877 0.2469 0.100 Uiso 1 1 calc R . .
H9B H 0.7732 0.3420 0.3604 0.100 Uiso 1 1 calc R . .
C10 C 0.6033(5) 0.3253(4) 0.2744(4) 0.0355(11) Uani 1 1 d . . .
H10A H 0.5925 0.3178 0.2042 0.043 Uiso 1 1 calc R . .
H10B H 0.6143 0.4074 0.3121 0.043 Uiso 1 1 calc R . .
C11 C 0.3039(4) 0.1101(4) 0.1216(3) 0.0231(8) Uani 1 1 d . . .
H11 H 0.3239 0.0413 0.1342 0.028 Uiso 1 1 calc R . .
C12 C 0.4016(5) 0.1501(4) 0.0508(3) 0.0306(10) Uani 1 1 d . . .
H12A H 0.4951 0.1580 0.0726 0.037 Uiso 1 1 calc R . .
H12B H 0.3977 0.2258 0.0432 0.037 Uiso 1 1 calc R . .
C13 C 0.3500(5) 0.0510(5) -0.0439(4) 0.0396(12) Uani 1 1 d . . .
H13A H 0.3717 0.0807 -0.1008 0.048 Uiso 1 1 calc R . .
H13B H 0.3912 -0.0121 -0.0472 0.048 Uiso 1 1 calc R . .
C14 C 0.1979(5) 0.0057(5) -0.0421(4) 0.0361(11) Uani 1 1 d . . .
H14A H 0.1681 -0.0806 -0.0565 0.043 Uiso 1 1 calc R . .
H14B H 0.1508 0.0271 -0.0912 0.043 Uiso 1 1 calc R . .
C15 C 0.1671(5) 0.0632(4) 0.0606(3) 0.0292(10) Uani 1 1 d . . .
H15A H 0.1294 0.1277 0.0608 0.035 Uiso 1 1 calc R . .
H15B H 0.1024 0.0052 0.0857 0.035 Uiso 1 1 calc R . .
C16 C 0.1473(5) 0.6510(5) 0.3102(4) 0.0409(12) Uani 1 1 d . . .
H16 H 0.1302 0.7011 0.2707 0.049 Uiso 1 1 calc R . .
C17 C 0.1532(6) 0.7198(6) 0.4157(5) 0.0551(17) Uani 1 1 d . . .
H17A H 0.1925 0.8047 0.4242 0.066 Uiso 1 1 calc R . .
H17B H 0.2094 0.6959 0.4573 0.066 Uiso 1 1 calc R . .
C18 C 0.0090(6) 0.6934(7) 0.4432(5) 0.0597(18) Uani 1 1 d . . .
H18A H 0.0010 0.6605 0.4989 0.072 Uiso 1 1 calc R . .
H18B H -0.0181 0.7657 0.4613 0.072 Uiso 1 1 calc R . .
C19 C -0.0771(6) 0.6071(6) 0.3565(5) 0.0498(15) Uani 1 1 d . . .
H19A H -0.1185 0.6468 0.3192 0.060 Uiso 1 1 calc R . .
H19B H -0.1495 0.5487 0.3758 0.060 Uiso 1 1 calc R . .
C20 C 0.0168(5) 0.5482(5) 0.2957(5) 0.0533(17) Uani 1 1 d . . .
H20A H -0.0193 0.5150 0.2265 0.064 Uiso 1 1 calc R . .
H20B H 0.0316 0.4854 0.3202 0.064 Uiso 1 1 calc R . .
C21 C 0.4428(4) 0.7090(4) 0.3557(4) 0.0282(9) Uani 1 1 d . . .
H21 H 0.4223 0.6968 0.4204 0.034 Uiso 1 1 calc R B 1
C22 C 0.5760(5) 0.6821(4) 0.3346(4) 0.0333(10) Uani 1 1 d . D .
H22A H 0.5794 0.6129 0.3546 0.040 Uiso 1 1 calc R C 1
H22B H 0.5888 0.6677 0.2647 0.040 Uiso 1 1 calc R C 1
C23A C 0.6826(5) 0.7936(5) 0.3962(4) 0.0421(13) Uani 0.66(4) 1 d P D 1
H23A H 0.7203 0.7783 0.4532 0.051 Uiso 0.66(4) 1 calc PR D 1
H23B H 0.7569 0.8180 0.3572 0.051 Uiso 0.66(4) 1 calc PR D 1
C24A C 0.6196(11) 0.8852(11) 0.4283(15) 0.043(3) Uani 0.66(4) 1 d P D 1
H24A H 0.6749 0.9582 0.4161 0.052 Uiso 0.66(4) 1 calc PR D 1
H24B H 0.6104 0.9013 0.4988 0.052 Uiso 0.66(4) 1 calc PR D 1
C25A C 0.4803(7) 0.8421(5) 0.3704(5) 0.0535(17) Uani 0.66(4) 1 d P D 1
H25A H 0.4852 0.8605 0.3076 0.064 Uiso 0.66(4) 1 calc PR D 1
H25B H 0.4155 0.8763 0.4080 0.064 Uiso 0.66(4) 1 calc PR D 1
C23B C 0.6826(5) 0.7936(5) 0.3962(4) 0.0421(13) Uani 0.34(4) 1 d P D 2
H23C H 0.7712 0.8036 0.3703 0.051 Uiso 0.34(4) 1 calc PR D 2
H23D H 0.6921 0.7948 0.4651 0.051 Uiso 0.34(4) 1 calc PR D 2
C24B C 0.612(2) 0.8931(16) 0.382(3) 0.037(6) Uani 0.34(4) 1 d P D 2
H24C H 0.6374 0.9627 0.4397 0.045 Uiso 0.34(4) 1 calc PR D 2
H24D H 0.6422 0.9181 0.3241 0.045 Uiso 0.34(4) 1 calc PR D 2
C25B C 0.4803(7) 0.8421(5) 0.3704(5) 0.0535(17) Uani 0.34(4) 1 d P D 2
H25C H 0.4410 0.8561 0.3135 0.064 Uiso 0.34(4) 1 calc PR D 2
H25D H 0.4406 0.8782 0.4284 0.064 Uiso 0.34(4) 1 calc PR D 2
C26 C 0.3198(6) 0.6517(5) 0.1507(4) 0.0456(14) Uani 1 1 d . . .
H26 H 0.4075 0.6417 0.1294 0.055 Uiso 1 1 calc R D .
C27 C 0.3213(7) 0.7752(5) 0.1507(5) 0.0526(15) Uani 1 1 d . D .
H27A H 0.2786 0.8114 0.2069 0.063 Uiso 1 1 calc R . .
H27B H 0.4145 0.8260 0.1535 0.063 Uiso 1 1 calc R . .
C28 C 0.2413(10) 0.7572(7) 0.0558(6) 0.080(3) Uani 1 1 d . . .
H28A H 0.1540 0.7720 0.0686 0.095 Uiso 1 1 calc R D .
H28B H 0.2916 0.8120 0.0211 0.095 Uiso 1 1 calc R . .
C29 C 0.2196(9) 0.6371(6) -0.0024(5) 0.064(2) Uani 1 1 d . D .
H29A H 0.2955 0.6304 -0.0418 0.077 Uiso 1 1 calc R . .
H29B H 0.1354 0.6083 -0.0465 0.077 Uiso 1 1 calc R . .
C30 C 0.2101(8) 0.5683(6) 0.0711(5) 0.0596(18) Uani 1 1 d . D .
H30A H 0.2288 0.4930 0.0429 0.072 Uiso 1 1 calc R . .
H30B H 0.1205 0.5529 0.0958 0.072 Uiso 1 1 calc R . .

loop_
_atom_site_aniso_label
_atom_site_aniso_U_11
_atom_site_aniso_U_22
_atom_site_aniso_U_33
_atom_site_aniso_U_23
_atom_site_aniso_U_13
_atom_site_aniso_U_12
I1 0.0657(3) 0.03156(19) 0.02654(17) 0.00578(13) 0.00761(15) 0.00081(16)
Ru1 0.01963(16) 0.01449(15) 0.01922(16) 0.00381(12) 0.00208(12) 0.00446(12)
P1 0.0215(5) 0.0168(5) 0.0377(6) 0.0016(5) -0.0016(4) 0.0071(4)
P2 0.0187(5) 0.0159(5) 0.0215(5) 0.0053(4) 0.0009(4) 0.0050(4)
F1 0.157(5) 0.085(3) 0.050(3) 0.012(2) -0.012(3) 0.046(4)
F2 0.090(5) 0.119(6) 0.203(8) -0.026(5) -0.021(5) 0.013(4)
F3 0.185(7) 0.127(5) 0.104(5) 0.052(4) 0.082(5) 0.052(5)
F4A 0.111(15) 0.090(10) 0.067(9) 0.043(8) 0.023(8) 0.041(9)
F4B 0.22(5) 0.108(12) 0.132(15) 0.067(12) -0.07(2) 0.042(19)
O1 0.056(2) 0.040(2) 0.055(2) 0.0204(19) 0.037(2) 0.0191(19)
O2 0.0325(19) 0.0309(18) 0.052(2) 0.0017(16) -0.0176(17) 0.0069(15)
N1 0.038(2) 0.0199(18) 0.038(2) 0.0110(16) 0.0143(18) 0.0117(16)
N2 0.0282(19) 0.0174(17) 0.033(2) 0.0060(15) 0.0001(16) 0.0066(15)
B1 0.105(8) 0.059(5) 0.042(4) 0.015(4) -0.001(4) 0.021(5)
C1 0.026(2) 0.019(2) 0.025(2) 0.0101(16) 0.0015(16) 0.0039(16)
C2 0.030(2) 0.024(2) 0.048(3) 0.021(2) 0.007(2) 0.0080(18)
C3 0.038(3) 0.038(3) 0.054(3) 0.029(3) 0.007(2) 0.005(2)
C4 0.029(2) 0.028(2) 0.044(3) 0.012(2) 0.008(2) 0.0019(19)
C5 0.025(2) 0.026(2) 0.030(2) 0.0095(18) 0.0045(17) 0.0071(17)
C6 0.021(2) 0.033(2) 0.031(2) 0.0127(19) -0.0021(17) 0.0079(18)
C7 0.031(3) 0.039(3) 0.078(4) 0.031(3) -0.002(3) 0.013(2)
C8 0.034(3) 0.052(4) 0.116(7) 0.020(4) -0.013(4) 0.017(3)
C9 0.025(3) 0.077(5) 0.172(9) 0.071(6) 0.015(4) 0.019(3)
C10 0.020(2) 0.031(2) 0.051(3) 0.011(2) -0.004(2) 0.0016(18)
C11 0.024(2) 0.0177(19) 0.027(2) 0.0027(16) 0.0022(16) 0.0079(16)
C12 0.027(2) 0.030(2) 0.029(2) 0.0010(19) 0.0073(18) 0.0068(19)
C13 0.035(3) 0.043(3) 0.032(3) -0.004(2) 0.007(2) 0.013(2)
C14 0.036(3) 0.034(3) 0.029(2) -0.002(2) 0.001(2) 0.006(2)
C15 0.026(2) 0.029(2) 0.028(2) 0.0030(19) 0.0008(18) 0.0065(18)
C16 0.037(3) 0.038(3) 0.047(3) 0.006(2) 0.005(2) 0.015(2)
C17 0.042(3) 0.056(4) 0.045(3) -0.013(3) 0.012(3) 0.005(3)
C18 0.045(3) 0.073(5) 0.044(3) 0.000(3) 0.018(3) 0.009(3)
C19 0.033(3) 0.050(3) 0.057(4) -0.003(3) 0.010(3) 0.015(3)
C20 0.027(3) 0.043(3) 0.069(4) -0.012(3) 0.006(3) 0.007(2)
C21 0.025(2) 0.020(2) 0.034(2) 0.0040(18) -0.0016(18) 0.0022(17)
C22 0.023(2) 0.029(2) 0.042(3) 0.007(2) -0.0014(19) 0.0020(18)
C23A 0.029(3) 0.038(3) 0.047(3) 0.007(2) -0.005(2) -0.003(2)
C24A 0.037(5) 0.028(5) 0.049(8) -0.001(5) -0.007(5) -0.003(4)
C25A 0.054(4) 0.018(2) 0.077(4) 0.004(3) -0.024(3) 0.005(2)
C23B 0.029(3) 0.038(3) 0.047(3) 0.007(2) -0.005(2) -0.003(2)
C24B 0.031(9) 0.018(7) 0.054(17) 0.009(9) -0.001(10) -0.003(6)
C25B 0.054(4) 0.018(2) 0.077(4) 0.004(3) -0.024(3) 0.005(2)
C26 0.057(4) 0.028(3) 0.052(3) 0.011(2) -0.013(3) 0.014(2)
C27 0.061(4) 0.037(3) 0.064(4) 0.022(3) 0.008(3) 0.013(3)
C28 0.118(7) 0.067(5) 0.066(5) 0.029(4) -0.011(5) 0.037(5)
C29 0.101(6) 0.061(4) 0.049(4) 0.027(3) 0.002(4) 0.041(4)
C30 0.093(5) 0.039(3) 0.043(3) 0.012(3) -0.012(3) 0.015(3)

loop_
_atom_type_symbol
_atom_type_description
_atom_type_scat_dispersion_real
_atom_type_scat_dispersion_imag
_atom_type_scat_source
C C 0.0033 0.0016 'International Tables Vol C Tables 4.2.6.8 and 6.1.1.4'
H H 0.0000 0.0000 'International Tables Vol C Tables 4.2.6.8 and 6.1.1.4'
B B 0.0013 0.0007 'International Tables Vol C Tables 4.2.6.8 and 6.1.1.4'
F F 0.0171 0.0103 'International Tables Vol C Tables 4.2.6.8 and 6.1.1.4'
I I -0.4742 1.8119 'International Tables Vol C Tables 4.2.6.8 and 6.1.1.4'
N N 0.0061 0.0033 'International Tables Vol C Tables 4.2.6.8 and 6.1.1.4'
O O 0.0106 0.0060 'International Tables Vol C Tables 4.2.6.8 and 6.1.1.4'
P P 0.1023 0.0942 'International Tables Vol C Tables 4.2.6.8 and 6.1.1.4'
Ru Ru -1.2594 0.8363 'International Tables Vol C Tables 4.2.6.8 and 6.1.1.4'

loop_
_geom_angle_atom_site_label_1
_geom_angle_atom_site_label_2
_geom_angle_atom_site_label_3
_geom_angle
N1 Ru1 N2 118.45(19)
N1 Ru1 P2 94.51(12)
N2 Ru1 P2 94.14(12)
N1 Ru1 P1 88.00(12)
N2 Ru1 P1 95.78(12)
P2 Ru1 P1 167.10(4)
N1 Ru1 I1 128.30(14)
N2 Ru1 I1 113.18(13)
P2 Ru1 I1 84.18(3)
P1 Ru1 I1 84.35(3)
C16 P1 C21 108.7(2)
C16 P1 C26 104.1(3)
C21 P1 C26 107.4(2)
C16 P1 Ru1 118.17(19)
C21 P1 Ru1 110.17(15)
C26 P1 Ru1 107.64(18)
C11 P2 C1 106.8(2)
C11 P2 C6 106.8(2)
C1 P2 C6 104.3(2)
C11 P2 Ru1 115.77(15)
C1 P2 Ru1 112.34(14)
C6 P2 Ru1 109.98(16)
O1 N1 Ru1 168.9(4)
O2 N2 Ru1 165.5(4)
F1 B1 F2 105.2(8)
F1 B1 F3 110.0(9)
F2 B1 F3 104.6(8)
F1 B1 F4B 111.2(16)
F2 B1 F4B 94(3)
F3 B1 F4B 128(3)
F1 B1 F4A 106.6(14)
F2 B1 F4A 127.1(18)
F3 B1 F4A 102.7(10)
F4B B1 F4A 35(3)
C5 C1 C2 103.3(3)
C5 C1 P2 115.9(3)
C2 C1 P2 117.5(3)
C5 C1 H1 106.5
C2 C1 H1 106.5
P2 C1 H1 106.5
C3 C2 C1 102.0(4)
C3 C2 H2A 111.4
C1 C2 H2A 111.4
C3 C2 H2B 111.4
C1 C2 H2B 111.4
H2A C2 H2B 109.2
C4 C3 C2 105.0(4)
C4 C3 H3A 110.8
C2 C3 H3A 110.8
C4 C3 H3B 110.8
C2 C3 H3B 110.8
H3A C3 H3B 108.8
C3 C4 C5 106.9(4)
C3 C4 H4A 110.3
C5 C4 H4A 110.3
C3 C4 H4B 110.3
C5 C4 H4B 110.3
H4A C4 H4B 108.6
C1 C5 C4 104.5(4)
C1 C5 H5A 110.8
C4 C5 H5A 110.8
C1 C5 H5B 110.8
C4 C5 H5B 110.8
H5A C5 H5B 108.9
C7 C6 C10 104.5(4)
C7 C6 P2 116.7(4)
C10 C6 P2 115.4(3)
C7 C6 H6 106.5
C10 C6 H6 106.5
P2 C6 H6 106.5
C8 C7 C6 105.5(5)
C8 C7 H7A 110.6
C6 C7 H7A 110.6
C8 C7 H7B 110.6
C6 C7 H7B 110.6
H7A C7 H7B 108.8
C9 C8 C7 109.1(5)
C9 C8 H8A 109.9
C7 C8 H8A 109.9
C9 C8 H8B 109.9
C7 C8 H8B 109.9
H8A C8 H8B 108.3
C8 C9 C10 110.0(5)
C8 C9 H9A 109.7
C10 C9 H9A 109.7
C8 C9 H9B 109.7
C10 C9 H9B 109.7
H9A C9 H9B 108.2
C9 C10 C6 103.4(5)
C9 C10 H10A 111.1
C6 C10 H10A 111.1
C9 C10 H10B 111.1
C6 C10 H10B 111.1
H10A C10 H10B 109.0
C12 C11 C15 103.0(4)
C12 C11 P2 115.8(3)
C15 C11 P2 117.0(3)
C12 C11 H11 106.8
C15 C11 H11 106.8
P2 C11 H11 106.8
C11 C12 C13 102.7(4)
C11 C12 H12A 111.2
C13 C12 H12A 111.2
C11 C12 H12B 111.2
C13 C12 H12B 111.2
H12A C12 H12B 109.1
C14 C13 C12 105.7(4)
C14 C13 H13A 110.6
C12 C13 H13A 110.6
C14 C13 H13B 110.6
C12 C13 H13B 110.6
H13A C13 H13B 108.7
C13 C14 C15 106.7(4)
C13 C14 H14A 110.4
C15 C14 H14A 110.4
C13 C14 H14B 110.4
C15 C14 H14B 110.4
H14A C14 H14B 108.6
C11 C15 C14 104.3(4)
C11 C15 H15A 110.9
C14 C15 H15A 110.9
C11 C15 H15B 110.9
C14 C15 H15B 110.9
H15A C15 H15B 108.9
C17 C16 C20 103.0(5)
C17 C16 P1 117.6(4)
C20 C16 P1 116.3(4)
C17 C16 H16 106.3
C20 C16 H16 106.3
P1 C16 H16 106.3
C16 C17 C18 107.0(5)
C16 C17 H17A 110.3
C18 C17 H17A 110.3
C16 C17 H17B 110.3
C18 C17 H17B 110.3
H17A C17 H17B 108.6
C19 C18 C17 106.6(5)
C19 C18 H18A 110.4
C17 C18 H18A 110.4
C19 C18 H18B 110.4
C17 C18 H18B 110.4
H18A C18 H18B 108.6
C18 C19 C20 105.6(5)
C18 C19 H19A 110.6
C20 C19 H19A 110.6
C18 C19 H19B 110.6
C20 C19 H19B 110.6
H19A C19 H19B 108.8
C19 C20 C16 102.3(5)
C19 C20 H20A 111.3
C16 C20 H20A 111.3
C19 C20 H20B 111.3
C16 C20 H20B 111.3
H20A C20 H20B 109.2
C22 C21 C25A 103.3(4)
C22 C21 P1 115.0(3)
C25A C21 P1 118.4(4)
C22 C21 H21 106.5
C25A C21 H21 106.5
P1 C21 H21 106.5
C23A C22 C21 103.4(4)
C23A C22 H22A 111.1
C21 C22 H22A 111.1
C23A C22 H22B 111.1
C21 C22 H22B 111.1
H22A C22 H22B 109.0
C24A C23A C22 108.6(6)
C24A C23A H23A 110.0
C22 C23A H23A 110.0
C24A C23A H23B 110.0
C22 C23A H23B 110.0
H23A C23A H23B 108.4
C23A C24A C25A 107.4(7)
C23A C24A H24A 110.2
C25A C24A H24A 110.2
C23A C24A H24B 110.2
C25A C24A H24B 110.2
H24A C24A H24B 108.5
C24A C25A C21 101.3(7)
C24A C25A H25A 111.5
C21 C25A H25A 111.5
C24A C25A H25B 111.5
C21 C25A H25B 111.5
H25A C25A H25B 109.3
H24C C24B H24D 108.6
C30 C26 C27 105.4(5)
C30 C26 P1 111.3(4)
C27 C26 P1 118.1(5)
C30 C26 H26 107.2
C27 C26 H26 107.2
P1 C26 H26 107.2
C28 C27 C26 104.7(5)
C28 C27 H27A 110.8
C26 C27 H27A 110.8
C28 C27 H27B 110.8
C26 C27 H27B 110.8
H27A C27 H27B 108.9
C29 C28 C27 107.7(6)
C29 C28 H28A 110.2
C27 C28 H28A 110.2
C29 C28 H28B 110.2
C27 C28 H28B 110.2
H28A C28 H28B 108.5
C28 C29 C30 104.7(6)
C28 C29 H29A 110.8
C30 C29 H29A 110.8
C28 C29 H29B 110.8
C30 C29 H29B 110.8
H29A C29 H29B 108.9
C29 C30 C26 101.7(6)
C29 C30 H30A 111.4
C26 C30 H30A 111.4
C29 C30 H30B 111.4
C26 C30 H30B 111.4
H30A C30 H30B 109.3

loop_
_geom_bond_atom_site_label_1
_geom_bond_atom_site_label_2
_geom_bond_distance
I1 Ru1 2.7301(5)
Ru1 N1 1.779(4)
Ru1 N2 1.787(4)
Ru1 P2 2.4583(11)
Ru1 P1 2.4584(11)
P1 C16 1.826(5)
P1 C21 1.836(5)
P1 C26 1.897(6)
P2 C11 1.833(4)
P2 C1 1.836(4)
P2 C6 1.847(4)
F1 B1 1.327(9)
F2 B1 1.363(12)
F3 B1 1.372(12)
F4A B1 1.403(18)
F4B B1 1.39(3)
O1 N1 1.148(5)
O2 N2 1.152(5)
C1 C5 1.539(6)
C1 C2 1.545(6)
C1 H1 1.0000
C2 C3 1.530(7)
C2 H2A 0.9900
C2 H2B 0.9900
C3 C4 1.528(7)
C3 H3A 0.9900
C3 H3B 0.9900
C4 C5 1.549(6)
C4 H4A 0.9900
C4 H4B 0.9900
C5 H5A 0.9900
C5 H5B 0.9900
C6 C7 1.543(7)
C6 C10 1.545(6)
C6 H6 1.0000
C7 C8 1.490(8)
C7 H7A 0.9900
C7 H7B 0.9900
C8 C9 1.435(10)
C8 H8A 0.9900
C8 H8B 0.9900
C9 C10 1.521(8)
C9 H9A 0.9900
C9 H9B 0.9900
C10 H10A 0.9900
C10 H10B 0.9900
C11 C12 1.531(6)
C11 C15 1.534(6)
C11 H11 1.0000
C12 C13 1.531(7)
C12 H12A 0.9900
C12 H12B 0.9900
C13 C14 1.527(7)
C13 H13A 0.9900
C13 H13B 0.9900
C14 C15 1.537(6)
C14 H14A 0.9900
C14 H14B 0.9900
C15 H15A 0.9900
C15 H15B 0.9900
C16 C17 1.515(8)
C16 C20 1.544(8)
C16 H16 1.0000
C17 C18 1.527(8)
C17 H17A 0.9900
C17 H17B 0.9900
C18 C19 1.482(9)
C18 H18A 0.9900
C18 H18B 0.9900
C19 C20 1.532(7)
C19 H19A 0.9900
C19 H19B 0.9900
C20 H20A 0.9900
C20 H20B 0.9900
C21 C22 1.537(7)
C21 C25A 1.543(7)
C21 H21 1.0000
C22 C23A 1.537(7)
C22 H22A 0.9900
C22 H22B 0.9900
C23A C24A 1.448(14)
C23A H23A 0.9900
C23A H23B 0.9900
C24A C25A 1.539(15)
C24A H24A 0.9900
C24A H24B 0.9900
C25A H25A 0.9900
C25A H25B 0.9900
C24B H24C 0.9900
C24B H24D 0.9900
C26 C30 1.526(8)
C26 C27 1.535(8)
C26 H26 1.0000
C27 C28 1.518(10)
C27 H27A 0.9900
C27 H27B 0.9900
C28 C29 1.451(11)
C28 H28A 0.9900
C28 H28B 0.9900
C29 C30 1.522(9)
C29 H29A 0.9900
C29 H29B 0.9900
C30 H30A 0.9900
C30 H30B 0.9900

loop_
_geom_torsion_atom_site_label_1
_geom_torsion_atom_site_label_2
_geom_torsion_atom_site_label_3
_geom_torsion_atom_site_label_4
_geom_torsion
N1 Ru1 P1 C16 159.1(3)
N2 Ru1 P1 C16 40.7(3)
P2 Ru1 P1 C16 -99.4(3)
I1 Ru1 P1 C16 -72.1(2)
N1 Ru1 P1 C21 -75.1(2)
N2 Ru1 P1 C21 166.5(2)
P2 Ru1 P1 C21 26.4(3)
I1 Ru1 P1 C21 53.65(17)
N1 Ru1 P1 C26 41.7(3)
N2 Ru1 P1 C26 -76.7(2)
P2 Ru1 P1 C26 143.2(3)
I1 Ru1 P1 C26 170.5(2)
N1 Ru1 P2 C11 -57.0(2)
N2 Ru1 P2 C11 62.0(2)
P1 Ru1 P2 C11 -157.8(2)
I1 Ru1 P2 C11 174.93(15)
N1 Ru1 P2 C1 179.9(2)
N2 Ru1 P2 C1 -61.1(2)
P1 Ru1 P2 C1 79.1(2)
I1 Ru1 P2 C1 51.83(15)
N1 Ru1 P2 C6 64.2(2)
N2 Ru1 P2 C6 -176.8(2)
P1 Ru1 P2 C6 -36.6(3)
I1 Ru1 P2 C6 -63.91(16)
N2 Ru1 N1 O1 15(2)
P2 Ru1 N1 O1 112.5(19)
P1 Ru1 N1 O1 -80.1(19)
I1 Ru1 N1 O1 -161.3(18)
N1 Ru1 N2 O2 1.8(14)
P2 Ru1 N2 O2 -95.6(14)
P1 Ru1 N2 O2 92.7(14)
I1 Ru1 N2 O2 179.0(13)
C11 P2 C1 C5 -82.3(4)
C6 P2 C1 C5 164.8(3)
Ru1 P2 C1 C5 45.7(3)
C11 P2 C1 C2 40.4(4)
C6 P2 C1 C2 -72.5(4)
Ru1 P2 C1 C2 168.4(3)
C5 C1 C2 C3 -42.8(5)
P2 C1 C2 C3 -171.7(3)
C1 C2 C3 C4 37.5(5)
C2 C3 C4 C5 -18.3(6)
C2 C1 C5 C4 31.5(5)
P2 C1 C5 C4 161.4(3)
C3 C4 C5 C1 -8.4(5)
C11 P2 C6 C7 -41.9(4)
C1 P2 C6 C7 71.0(4)
Ru1 P2 C6 C7 -168.3(4)
C11 P2 C6 C10 81.4(4)
C1 P2 C6 C10 -165.6(4)
Ru1 P2 C6 C10 -44.9(4)
C10 C6 C7 C8 26.1(7)
P2 C6 C7 C8 154.8(5)
C6 C7 C8 C9 -15.6(9)
C7 C8 C9 C10 -1.4(11)
C8 C9 C10 C6 17.6(9)
C7 C6 C10 C9 -26.3(7)
P2 C6 C10 C9 -155.8(5)
C1 P2 C11 C12 -178.0(3)
C6 P2 C11 C12 -66.7(4)
Ru1 P2 C11 C12 56.1(4)
C1 P2 C11 C15 60.3(4)
C6 P2 C11 C15 171.5(3)
Ru1 P2 C11 C15 -65.7(4)
C15 C11 C12 C13 -42.1(5)
P2 C11 C12 C13 -171.1(3)
C11 C12 C13 C14 32.2(5)
C12 C13 C14 C15 -10.0(6)
C12 C11 C15 C14 36.0(5)
P2 C11 C15 C14 164.2(3)
C13 C14 C15 C11 -16.1(5)
C21 P1 C16 C17 -19.2(6)
C26 P1 C16 C17 -133.5(5)
Ru1 P1 C16 C17 107.3(5)
C21 P1 C16 C20 -142.1(5)
C26 P1 C16 C20 103.6(5)
Ru1 P1 C16 C20 -15.6(6)
C20 C16 C17 C18 -25.2(7)
P1 C16 C17 C18 -154.7(5)
C16 C17 C18 C19 2.4(8)
C17 C18 C19 C20 21.9(8)
C18 C19 C20 C16 -37.3(7)
C17 C16 C20 C19 37.9(7)
P1 C16 C20 C19 168.1(5)
C16 P1 C21 C22 176.2(4)
C26 P1 C21 C22 -71.7(4)
Ru1 P1 C21 C22 45.3(4)
C16 P1 C21 C25A -61.1(5)
C26 P1 C21 C25A 51.0(5)
Ru1 P1 C21 C25A 168.0(4)
C25A C21 C22 C23A 33.3(5)
P1 C21 C22 C23A 163.8(4)
C21 C22 C23A C24A -13.6(11)
C22 C23A C24A C25A -11.7(16)
C23A C24A C25A C21 32.1(15)
C22 C21 C25A C24A -39.8(9)
P1 C21 C25A C24A -168.2(8)
C16 P1 C26 C30 -70.1(5)
C21 P1 C26 C30 174.7(4)
Ru1 P1 C26 C30 56.1(5)
C16 P1 C26 C27 52.0(5)
C21 P1 C26 C27 -63.2(5)
Ru1 P1 C26 C27 178.2(4)
C30 C26 C27 C28 -14.7(8)
P1 C26 C27 C28 -139.7(6)
C26 C27 C28 C29 -10.6(9)
C27 C28 C29 C30 32.0(10)
C28 C29 C30 C26 -40.2(9)
C27 C26 C30 C29 33.1(7)
P1 C26 C30 C29 162.3(5)
